data_7043952
loop_
_publ_author_name
'Grudzie\'n, Krzysztof'
'Trzaskowski, Bartosz'
'Smole\'n, Micha\/l'
'Gajda, Roman'
'Wozniak, Krzysztof'
'Grela, Karol'

_publ_section_title
;
 Hoveyda-Grubbs catalyst analogues bearing derivatives of N-phenylpyrrol
 in carbene ligand - structure, stability, activity and unique
 ruthenium-phenyl interactions
;
_journal_name_full 'Dalton Trans.'
_journal_paper_doi 10.1039/C7DT02180A
_journal_year 2017
_chemical_formula_moiety 'C30 H33 Cl Cu N3'
_chemical_formula_sum 'C30 H33 Cl Cu N3'
_chemical_formula_weight 534.58
_chemical_name_systematic
'(1-(2,6-diisopropylphenyl)-3-((1-phenyl-1H-indol-2-yl)methyl)imidazolidin-2-ylidene)copper(I) chloride'
_space_group_crystal_system monoclinic
_space_group_IT_number 14
_space_group_name_Hall '-P 2yn'
_space_group_name_H-M_alt 'P 1 21/n 1'
_symmetry_space_group_name_Hall '-P 2yn'
_symmetry_space_group_name_H-M 'P 1 21/n 1'
_atom_sites_solution_hydrogens mixed
_atom_sites_solution_primary direct
_audit_creation_date 2016-12-21
_audit_creation_method
;
Olex2 1.2
(compiled 2016.11.30 svn.r3356 for OlexSys, GUI svn.r5269)
;
_audit_update_record
;
2017-04-13 deposited with the CCDC.
2017-08-10 downloaded from the CCDC.
;
_cell_angle_alpha 90
_cell_angle_beta 94.2603(16)
_cell_angle_gamma 90
_cell_formula_units_Z 4
_cell_length_a 9.47569(17)
_cell_length_b 23.6537(4)
_cell_length_c 12.2912(2)
_cell_measurement_reflns_used 40080
_cell_measurement_temperature 100.10(10)
_cell_measurement_theta_max 34.2750
_cell_measurement_theta_min 2.2810
_cell_volume 2747.28(8)
_computing_cell_refinement 'CrysAlisPro 1.171.38.34a (Rigaku OD, 2015)'
_computing_data_collection 'CrysAlisPro 1.171.38.34a (Rigaku OD, 2015)'
_computing_data_reduction 'CrysAlisPro 1.171.38.34a (Rigaku OD, 2015)'
_computing_molecular_graphics 'Olex2 (Dolomanov et al., 2009)'
_computing_publication_material 'Olex2 (Dolomanov et al., 2009)'
_computing_structure_refinement 'ShelXL (Sheldrick, 2015)'
_computing_structure_solution 'SIR2004 (Burla et al., 2007)'
_diffrn_ambient_environment air
_diffrn_ambient_temperature 100.10(10)
_diffrn_detector 'CCD plate'
_diffrn_detector_area_resol_mean 5.2195
_diffrn_detector_type Atlas
_diffrn_measured_fraction_theta_full 0.9998
_diffrn_measured_fraction_theta_max 0.9998
_diffrn_measurement_details
;
List of Runs (angles in degrees, time in seconds):

  # Type    Start    End  Width  t~exp~   \w     \q     \k     \f   Frames
#--------------------------------------------------------------------------
  1  \w    -10.00 130.00   1.00   17.00    --   31.97  77.00-150.00  140
  2  \w    -10.00 130.00   1.00   17.00    --   31.97  77.00  90.00  140
  3  \w    -10.00 130.00   1.00   17.00    --   31.97  77.00 -30.00  140
  4  \w    -20.00  82.00   1.00   17.00    --   31.97 -99.00  30.00  102
  5  \w    -57.00  71.00   1.00   17.00    --   31.97 -37.00  90.00  128
  6  \w    -58.00  72.00   1.00   17.00    --   31.97 -57.00-120.00  130
  7  \w   -123.00   7.00   1.00   17.00    --  -33.06 -57.00-180.00  130
  8  \w   -131.00 -55.00   1.00   17.00    --  -33.06 178.00 -30.00   76
  9  \w   -133.00 -57.00   1.00   17.00    --  -33.06-178.00  90.00   76
 10  \w    -57.00  71.00   1.00   17.00    --   31.97 -37.00-120.00  128
 11  \w    -13.00 121.00   1.00   17.00    --   31.97  37.00-150.00  134
 12  \w     -8.00 122.00   1.00   17.00    --   31.97  57.00 -90.00  130
 13  \w   -131.00 -55.00   1.00   17.00    --  -33.06 178.00-150.00   76
 14  \w      6.00  36.00   1.00   17.00    --  -33.06-131.00  -0.08   30
 15  \w   -122.00  12.00   1.00   17.00    --  -33.06 -37.00 -60.00  134
;
_diffrn_measurement_device 'four-circle diffractometer'
_diffrn_measurement_device_type 'SuperNova, Dual, Cu at zero, Atlas'
_diffrn_measurement_method '\w scans'
_diffrn_orient_matrix_type 'CrysAlisPro convention (1999,Acta A55,543-557)'
_diffrn_orient_matrix_UB_11 0.0670151000
_diffrn_orient_matrix_UB_12 0.0066838000
_diffrn_orient_matrix_UB_13 -0.0186420000
_diffrn_orient_matrix_UB_21 0.0273472000
_diffrn_orient_matrix_UB_22 0.0044407000
_diffrn_orient_matrix_UB_23 0.0546565000
_diffrn_orient_matrix_UB_31 0.0197445000
_diffrn_orient_matrix_UB_32 -0.0288965000
_diffrn_orient_matrix_UB_33 0.0041093000
_diffrn_radiation_monochromator mirror
_diffrn_radiation_probe x-ray
_diffrn_radiation_type 'Mo K\a'
_diffrn_radiation_wavelength 0.71073
_diffrn_reflns_av_R_equivalents 0.0397
_diffrn_reflns_av_unetI/netI 0.0177
_diffrn_reflns_Laue_measured_fraction_full 1.000
_diffrn_reflns_Laue_measured_fraction_max 1.000
_diffrn_reflns_limit_h_max 14
_diffrn_reflns_limit_h_min -14
_diffrn_reflns_limit_k_max 36
_diffrn_reflns_limit_k_min -36
_diffrn_reflns_limit_l_max 18
_diffrn_reflns_limit_l_min -18
_diffrn_reflns_number 122730
_diffrn_reflns_point_group_measured_fraction_full 1.000
_diffrn_reflns_point_group_measured_fraction_max 1.000
_diffrn_reflns_theta_full 25.242
_diffrn_reflns_theta_max 33.141
_diffrn_reflns_theta_min 1.871
_diffrn_source 'micro-focus sealed X-ray tube'
_diffrn_source_type 'SuperNova (Mo) X-ray Source'
_exptl_absorpt_coefficient_mu 0.915
_exptl_absorpt_correction_T_max 0.800
_exptl_absorpt_correction_T_min 0.682
_exptl_absorpt_correction_type gaussian
_exptl_absorpt_process_details
;
CrysAlisPro 1.171.38.34a (Rigaku Oxford Diffraction, 2015)
Numerical absorption correction based on gaussian integration over
            a multifaceted crystal model
Empirical absorption correction using spherical harmonics,
 implemented in SCALE3 ABSPACK scaling algorithm.
;
_exptl_crystal_colour colourless
_exptl_crystal_colour_primary colourless
_exptl_crystal_density_diffrn 1.292
_exptl_crystal_description block
_exptl_crystal_F_000 1120
_exptl_crystal_size_max 0.273
_exptl_crystal_size_mid 0.201
_exptl_crystal_size_min 0.146
_refine_diff_density_max 1.375
_refine_diff_density_min -1.388
_refine_diff_density_rms 0.085
_refine_ls_extinction_method none
_refine_ls_goodness_of_fit_ref 1.284
_refine_ls_hydrogen_treatment mixed
_refine_ls_matrix_type full
_refine_ls_number_parameters 467
_refine_ls_number_reflns 10467
_refine_ls_number_restraints 279
_refine_ls_restrained_S_all 1.268
_refine_ls_R_factor_all 0.0626
_refine_ls_R_factor_gt 0.0567
_refine_ls_shift/su_max 0.000
_refine_ls_shift/su_mean 0.000
_refine_ls_structure_factor_coef Fsqd
_refine_ls_weighting_details
;
 w=1/[\s^2^(Fo^2^)+(0.0233P)^2^+5.1408P]
 where P=(Fo^2^+2Fc^2^)/3
;
_refine_ls_weighting_scheme calc
_refine_ls_wR_factor_gt 0.1315
_refine_ls_wR_factor_ref 0.1338
_reflns_Friedel_coverage 0.000
_reflns_number_gt 9447
_reflns_number_total 10467
_reflns_threshold_expression 'I > 2\s(I)'
_cod_data_source_file c7dt02180a2.cif
_cod_data_source_block CuCl_4
_cod_database_code 7043952
_shelxl_version_number 2013-2
_chemical_oxdiff_formula C30H33N3CuCl
_shelx_space_group_comment
;
The symmetry employed for this shelxl refinement is uniquely defined
by the following loop, which should always be used as a source of
symmetry information in preference to the above space-group names.
They are only intended as comments.
;
_reflns_odcompleteness_completeness 99.98
_reflns_odcompleteness_iscentric 1
_reflns_odcompleteness_theta 33.07
_olex2_refinement_description
;
1. Fixed Uiso
 At 1.2 times of:
  All C(H) groups, All C(H,H) groups
2. Rigid bond restraints
 C25A, C25B, C26A, C26B, C27A, C27B, C28A, C28B, C29A, C29B, C30A, C30B
 with sigma for 1-2 distances of 0.01 and sigma for 1-3 distances of 0.01
3. Uiso/Uaniso restraints and constraints
C25A \\sim C25B \\sim C26A \\sim C26B \\sim C27A \\sim C27B \\sim C28A \\sim
C28B \\sim C29A \\sim C29B \\sim C30A \\sim C30B: within 1.7A with sigma of
0.04 and sigma for terminal atoms of 0.08
Uanis(C25A) \\sim Ueq, Uanis(C25B) \\sim Ueq, Uanis(C26A) \\sim Ueq,
Uanis(C26B) \\sim Ueq, Uanis(C27A) \\sim Ueq, Uanis(C27B) \\sim Ueq,
Uanis(C28A) \\sim Ueq, Uanis(C28B) \\sim Ueq, Uanis(C29A) \\sim Ueq,
Uanis(C29B) \\sim Ueq, Uanis(C30A) \\sim Ueq, Uanis(C30B) \\sim Ueq: with sigma
of 0.1 and sigma for terminal atoms of 0.2
4. Same fragment restrains
{N3, C25B, C26B, C27B, C28B, C29B, C30B} sigma for 1-2: 0.02, 1-3: 0.04
as
{N3, C25A, C26A, C27A, C28A, C29A, C30A}
5. Others
 Sof(C25B)=Sof(C26B)=Sof(H26B)=Sof(C27B)=Sof(H27B)=Sof(C28B)=Sof(H28B)=
 Sof(C29B)=Sof(H29B)=Sof(C30B)=Sof(H30B)=1-FVAR(1)
 Sof(C25A)=Sof(C26A)=Sof(H26A)=Sof(C27A)=Sof(H27A)=Sof(C28A)=Sof(H28A)=
 Sof(C29A)=Sof(H29A)=Sof(C30A)=Sof(H30A)=FVAR(1)
6.a Secondary CH2 refined with riding coordinates:
 C2(H2A,H2B), C3(H3A,H3B)
6.b Aromatic/amide H refined with riding coordinates:
 C26A(H26A), C27A(H27A), C28A(H28A), C29A(H29A), C30A(H30A), C26B(H26B),
 C27B(H27B), C28B(H28B), C29B(H29B), C30B(H30B)
;
_olex2_submission_special_instructions 'No special instructions were received'
_oxdiff_exptl_absorpt_empirical_details
;
Empirical correction (ABSPACK) includes:
- Absorption correction using spherical harmonics
- Frame scaling
;
_oxdiff_exptl_absorpt_empirical_full_max 1.186
_oxdiff_exptl_absorpt_empirical_full_min 0.714

loop_
_space_group_symop_operation_xyz
'x, y, z'
'-x+1/2, y+1/2, -z+1/2'
'-x, -y, -z'
'x-1/2, -y-1/2, z-1/2'

loop_
_atom_site_label
_atom_site_type_symbol
_atom_site_fract_x
_atom_site_fract_y
_atom_site_fract_z
_atom_site_U_iso_or_equiv
_atom_site_adp_type
_atom_site_occupancy
_atom_site_site_symmetry_order
_atom_site_calc_flag
_atom_site_refinement_flags_posn
_atom_site_refinement_flags_adp
_atom_site_refinement_flags_occupancy
_atom_site_disorder_assembly
_atom_site_disorder_group
Cu1 Cu 0.50043(3) 0.21493(2) 0.32323(2) 0.01790(6) Uani 1 1 d . . . . .
Cl1 Cl 0.29285(6) 0.21034(3) 0.24865(5) 0.02735(12) Uani 1 1 d . . . . .
N1 N 0.73884(19) 0.19474(8) 0.48117(14) 0.0178(3) Uani 1 1 d . . . . .
N2 N 0.79602(19) 0.24011(8) 0.33750(14) 0.0177(3) Uani 1 1 d . . . . .
C1 C 0.6882(2) 0.21727(8) 0.38672(16) 0.0154(3) Uani 1 1 d . . . . .
C2 C 0.8912(2) 0.20468(10) 0.50513(17) 0.0214(4) Uani 1 1 d . . . . .
H2A H 0.9416 0.1695 0.5199 0.026 Uiso 1 1 calc R . . . .
H2B H 0.9087 0.2299 0.5669 0.026 Uiso 1 1 calc R . . . .
C3 C 0.9340(2) 0.23205(11) 0.39943(18) 0.0230(4) Uani 1 1 d . . . . .
H3A H 0.9816 0.2679 0.4138 0.028 Uiso 1 1 calc R . . . .
H3B H 0.9950 0.2073 0.3609 0.028 Uiso 1 1 calc R . . . .
C4 C 0.7817(2) 0.27179(9) 0.23787(17) 0.0179(3) Uani 1 1 d . . . . .
C5 C 0.7671(2) 0.33086(9) 0.24391(18) 0.0210(4) Uani 1 1 d . . . . .
C6 C 0.7586(3) 0.36149(10) 0.14627(19) 0.0243(4) Uani 1 1 d . . . . .
C7 C 0.7619(3) 0.33431(10) 0.04661(18) 0.0230(4) Uani 1 1 d . . . . .
C8 C 0.7748(2) 0.27610(10) 0.04240(17) 0.0198(4) Uani 1 1 d . . . . .
C9 C 0.7852(2) 0.24351(9) 0.13771(17) 0.0184(3) Uani 1 1 d . . . . .
C10 C 0.7990(3) 0.17973(10) 0.13019(19) 0.0235(4) Uani 1 1 d . . . . .
C11 C 0.6740(3) 0.15519(11) 0.0590(2) 0.0311(5) Uani 1 1 d . . . . .
C12 C 0.9388(3) 0.16333(15) 0.0847(3) 0.0393(7) Uani 1 1 d . . . . .
C13 C 0.7558(3) 0.36168(10) 0.35127(19) 0.0250(4) Uani 1 1 d . . . . .
C14 C 0.8830(3) 0.40077(11) 0.3763(2) 0.0309(5) Uani 1 1 d . . . . .
C15 C 0.6166(3) 0.39461(13) 0.3496(2) 0.0327(5) Uani 1 1 d . . . . .
C16 C 0.6493(2) 0.17621(9) 0.56593(18) 0.0204(4) Uani 1 1 d . . . . .
C17 C 0.7001(2) 0.12380(9) 0.62428(17) 0.0193(4) Uani 1 1 d . . . . .
C18 C 0.7249(3) 0.11621(10) 0.73438(18) 0.0237(4) Uani 1 1 d . . . . .
C19 C 0.7613(3) 0.05800(10) 0.75263(19) 0.0238(4) Uani 1 1 d . . . . .
C20 C 0.7615(3) 0.03244(10) 0.6492(2) 0.0260(4) Uani 1 1 d . . . . .
C21 C 0.7892(4) -0.02482(11) 0.6358(3) 0.0387(7) Uani 1 1 d . . . . .
C22 C 0.8157(4) -0.05702(13) 0.7288(3) 0.0463(8) Uani 1 1 d . . . . .
C23 C 0.8184(4) -0.03247(13) 0.8326(3) 0.0398(7) Uani 1 1 d . . . . .
C24 C 0.7920(3) 0.02431(12) 0.8457(2) 0.0317(5) Uani 1 1 d . . . . .
N3 N 0.7229(2) 0.07306(8) 0.57113(15) 0.0226(4) Uani 1 1 d D . . . .
C25A C 0.6978(19) 0.0666(11) 0.4543(8) 0.020(2) Uani 0.46(5) 1 d D U P A 1
C26A C 0.810(2) 0.0513(10) 0.3953(12) 0.030(2) Uani 0.46(5) 1 d D U P A 1
H26A H 0.9002 0.0483 0.4303 0.036 Uiso 0.46(5) 1 calc R . P A 1
C27A C 0.789(3) 0.0403(7) 0.2833(12) 0.036(3) Uani 0.46(5) 1 d D U P A 1
H27A H 0.8662 0.0312 0.2437 0.044 Uiso 0.46(5) 1 calc R . P A 1
C28A C 0.657(3) 0.0429(7) 0.2328(9) 0.035(3) Uani 0.46(5) 1 d D U P A 1
H28A H 0.6436 0.0357 0.1584 0.042 Uiso 0.46(5) 1 calc R . P A 1
C29A C 0.544(3) 0.0562(9) 0.2917(10) 0.036(3) Uani 0.46(5) 1 d D U P A 1
H29A H 0.4539 0.0587 0.2567 0.043 Uiso 0.46(5) 1 calc R . P A 1
C30A C 0.5639(19) 0.0661(9) 0.4040(10) 0.025(2) Uani 0.46(5) 1 d D U P A 1
H30A H 0.4862 0.0724 0.4444 0.030 Uiso 0.46(5) 1 calc R . P A 1
C25B C 0.7184(16) 0.0593(10) 0.4573(8) 0.023(2) Uani 0.54(5) 1 d D U P A 2
C26B C 0.8433(16) 0.0494(8) 0.4092(10) 0.0255(18) Uani 0.54(5) 1 d D U P A 2
H26B H 0.9302 0.0507 0.4497 0.031 Uiso 0.54(5) 1 calc R . P A 2
C27B C 0.8343(18) 0.0373(6) 0.2976(11) 0.0307(19) Uani 0.54(5) 1 d D U P A 2
H27B H 0.9162 0.0290 0.2635 0.037 Uiso 0.54(5) 1 calc R . P A 2
C28B C 0.707(2) 0.0375(6) 0.2382(8) 0.031(2) Uani 0.54(5) 1 d D U P A 2
H28B H 0.7029 0.0290 0.1642 0.037 Uiso 0.54(5) 1 calc R . P A 2
C29B C 0.5840(19) 0.0500(8) 0.2865(10) 0.037(2) Uani 0.54(5) 1 d D U P A 2
H29B H 0.4975 0.0504 0.2454 0.045 Uiso 0.54(5) 1 calc R . P A 2
C30B C 0.5913(17) 0.0619(9) 0.3970(10) 0.035(2) Uani 0.54(5) 1 d D U P A 2
H30B H 0.5098 0.0718 0.4302 0.042 Uiso 0.54(5) 1 calc R . P A 2
H8 H 0.777(3) 0.2578(12) -0.025(2) 0.020(7) Uiso 1 1 d . . . . .
H6 H 0.750(3) 0.4036(14) 0.151(3) 0.028(8) Uiso 1 1 d . . . . .
H10 H 0.802(3) 0.1633(12) 0.202(2) 0.020(7) Uiso 1 1 d . . . . .
H16A H 0.647(3) 0.2047(13) 0.617(2) 0.020(7) Uiso 1 1 d . . . . .
H7 H 0.756(3) 0.3560(13) -0.021(3) 0.026(8) Uiso 1 1 d . . . . .
H16B H 0.554(3) 0.1702(13) 0.532(3) 0.025(8) Uiso 1 1 d . . . . .
H13 H 0.756(4) 0.3362(15) 0.409(3) 0.034(9) Uiso 1 1 d . . . . .
H23 H 0.842(3) -0.0552(14) 0.894(3) 0.031(8) Uiso 1 1 d . . . . .
H24 H 0.800(4) 0.0423(15) 0.914(3) 0.034(9) Uiso 1 1 d . . . . .
H11A H 0.584(4) 0.1632(14) 0.090(3) 0.031(8) Uiso 1 1 d . . . . .
H15A H 0.612(4) 0.4257(15) 0.292(3) 0.038(9) Uiso 1 1 d . . . . .
H11B H 0.674(4) 0.1719(16) -0.018(3) 0.044(10) Uiso 1 1 d . . . . .
H18 H 0.714(4) 0.1442(15) 0.787(3) 0.037(9) Uiso 1 1 d . . . . .
H22 H 0.834(4) -0.0962(17) 0.723(3) 0.048(11) Uiso 1 1 d . . . . .
H11C H 0.678(4) 0.1149(17) 0.056(3) 0.045(10) Uiso 1 1 d . . . . .
H14A H 0.870(4) 0.4206(16) 0.445(3) 0.048(11) Uiso 1 1 d . . . . .
H14B H 0.883(4) 0.4285(17) 0.324(3) 0.046(10) Uiso 1 1 d . . . . .
H14C H 0.977(4) 0.3820(16) 0.377(3) 0.041(10) Uiso 1 1 d . . . . .
H12A H 0.950(4) 0.1785(18) 0.012(4) 0.056(12) Uiso 1 1 d . . . . .
H21 H 0.787(4) -0.0401(18) 0.567(4) 0.059(12) Uiso 1 1 d . . . . .
H12B H 0.947(5) 0.123(2) 0.080(4) 0.062(13) Uiso 1 1 d . . . . .
H15B H 0.535(4) 0.3695(16) 0.336(3) 0.040(10) Uiso 1 1 d . . . . .
H15C H 0.609(4) 0.4149(17) 0.415(3) 0.047(11) Uiso 1 1 d . . . . .
H12C H 1.018(4) 0.1781(16) 0.129(3) 0.047(11) Uiso 1 1 d . . . . .

loop_
_atom_site_aniso_label
_atom_site_aniso_U_11
_atom_site_aniso_U_22
_atom_site_aniso_U_33
_atom_site_aniso_U_23
_atom_site_aniso_U_13
_atom_site_aniso_U_12
Cu1 0.01744(12) 0.01838(12) 0.01751(11) 0.00285(9) -0.00112(8) -0.00150(9)
Cl1 0.0208(2) 0.0360(3) 0.0242(2) 0.0094(2) -0.00506(19) -0.0061(2)
N1 0.0174(8) 0.0194(8) 0.0165(7) 0.0015(6) 0.0000(6) -0.0005(6)
N2 0.0187(8) 0.0186(8) 0.0156(7) 0.0022(6) -0.0010(6) -0.0011(6)
C1 0.0185(8) 0.0134(7) 0.0145(8) -0.0010(6) 0.0026(6) -0.0007(6)
C2 0.0190(9) 0.0278(10) 0.0172(9) 0.0018(7) -0.0013(7) 0.0004(8)
C3 0.0180(9) 0.0297(11) 0.0209(9) 0.0050(8) -0.0011(7) -0.0025(8)
C4 0.0198(9) 0.0176(8) 0.0160(8) 0.0017(6) -0.0009(7) -0.0011(7)
C5 0.0255(10) 0.0184(9) 0.0192(9) 0.0008(7) 0.0015(7) -0.0011(7)
C6 0.0307(11) 0.0193(9) 0.0231(10) 0.0043(8) 0.0022(8) -0.0017(8)
C7 0.0244(10) 0.0248(10) 0.0197(9) 0.0057(8) 0.0018(8) -0.0020(8)
C8 0.0190(9) 0.0252(10) 0.0152(8) 0.0011(7) 0.0008(7) 0.0018(7)
C9 0.0191(9) 0.0186(9) 0.0171(8) 0.0007(7) -0.0007(7) -0.0003(7)
C10 0.0300(11) 0.0197(9) 0.0196(9) -0.0023(7) -0.0053(8) 0.0052(8)
C11 0.0390(14) 0.0213(10) 0.0310(12) -0.0026(9) -0.0103(10) -0.0014(10)
C12 0.0354(15) 0.0387(15) 0.0430(16) -0.0062(13) -0.0014(12) 0.0169(12)
C13 0.0345(12) 0.0202(9) 0.0201(9) -0.0007(8) 0.0009(8) 0.0012(8)
C14 0.0345(13) 0.0242(11) 0.0329(13) -0.0051(9) -0.0048(10) 0.0019(10)
C15 0.0330(13) 0.0359(14) 0.0298(12) -0.0040(10) 0.0060(10) 0.0012(11)
C16 0.0226(10) 0.0204(9) 0.0187(9) 0.0027(7) 0.0043(7) 0.0032(7)
C17 0.0215(9) 0.0190(9) 0.0176(8) 0.0014(7) 0.0029(7) 0.0003(7)
C18 0.0299(11) 0.0237(10) 0.0175(9) 0.0022(7) 0.0024(8) 0.0038(8)
C19 0.0267(11) 0.0246(10) 0.0202(9) 0.0058(8) 0.0027(8) 0.0013(8)
C20 0.0354(12) 0.0186(9) 0.0244(10) 0.0044(8) 0.0049(9) 0.0000(8)
C21 0.064(2) 0.0199(11) 0.0332(13) 0.0043(10) 0.0082(13) 0.0037(12)
C22 0.072(2) 0.0229(12) 0.0454(17) 0.0129(12) 0.0098(16) 0.0086(13)
C23 0.0510(18) 0.0334(14) 0.0357(14) 0.0186(11) 0.0080(12) 0.0095(12)
C24 0.0362(13) 0.0338(13) 0.0254(11) 0.0102(10) 0.0043(10) 0.0057(10)
N3 0.0321(10) 0.0174(8) 0.0183(8) 0.0012(6) 0.0022(7) -0.0008(7)
C25A 0.036(4) 0.006(5) 0.019(3) -0.001(3) 0.004(2) 0.005(4)
C26A 0.036(6) 0.026(3) 0.027(4) -0.001(3) -0.002(3) 0.002(5)
C27A 0.056(7) 0.025(3) 0.029(4) -0.007(3) 0.012(5) -0.004(6)
C28A 0.060(8) 0.022(4) 0.021(3) -0.003(2) 0.001(4) -0.011(5)
C29A 0.050(6) 0.034(5) 0.023(3) -0.002(3) -0.005(4) -0.012(6)
C30A 0.032(5) 0.028(4) 0.015(3) -0.005(2) 0.000(3) -0.009(4)
C25B 0.040(4) 0.010(5) 0.019(3) 0.0041(19) 0.003(2) 0.003(3)
C26B 0.029(4) 0.024(3) 0.023(3) -0.003(3) 0.002(3) 0.002(4)
C27B 0.039(5) 0.026(3) 0.028(3) -0.006(3) 0.011(3) -0.003(4)
C28B 0.051(6) 0.023(3) 0.020(3) -0.004(2) 0.006(3) -0.008(4)
C29B 0.042(5) 0.039(4) 0.030(3) -0.008(3) -0.003(3) -0.005(4)
C30B 0.036(4) 0.036(4) 0.035(4) -0.004(3) 0.010(3) 0.000(4)

loop_
_atom_type_symbol
_atom_type_description
_atom_type_scat_dispersion_real
_atom_type_scat_dispersion_imag
_atom_type_scat_source
C C 0.0033 0.0016 'International Tables Vol C Tables 4.2.6.8 and 6.1.1.4'
H H 0.0000 0.0000 'International Tables Vol C Tables 4.2.6.8 and 6.1.1.4'
N N 0.0061 0.0033 'International Tables Vol C Tables 4.2.6.8 and 6.1.1.4'
Cl Cl 0.1484 0.1585 'International Tables Vol C Tables 4.2.6.8 and 6.1.1.4'
Cu Cu 0.3201 1.2651 'International Tables Vol C Tables 4.2.6.8 and 6.1.1.4'

loop_
_exptl_crystal_face_index_h
_exptl_crystal_face_index_k
_exptl_crystal_face_index_l
_exptl_crystal_face_perp_dist
0 -33 3 0.0743
13 -2 -7 0.0919
-2 33 -2 0.0954
2 32 -4 0.1087
-12 -12 7 0.0927
3 -33 -2 0.0817
-4 -5 -16 0.1360
-5 8 -15 0.1360
-4 32 -2 0.0938
-2 32 3 0.0966
5 -9 15 0.1093
-1 -33 0 0.0654
-13 -3 -2 0.0849
1 33 0 0.0804
10 20 1 0.0986
-10 -10 12 0.0927
-11 9 10 0.1107
-11 5 -8 0.0956
-10 -14 -8 0.0932
7 22 8 0.1034

loop_
_geom_angle_atom_site_label_1
_geom_angle_atom_site_label_2
_geom_angle_atom_site_label_3
_geom_angle
C1 Cu1 Cl1 178.13(6)
C1 N1 C2 113.27(17)
C1 N1 C16 123.40(18)
C16 N1 C2 121.29(17)
C1 N2 C3 113.05(17)
C1 N2 C4 124.71(18)
C4 N2 C3 122.17(17)
N1 C1 Cu1 127.94(15)
N1 C1 N2 108.46(18)
N2 C1 Cu1 123.49(15)
N1 C2 C3 102.44(16)
N2 C3 C2 102.23(17)
C5 C4 N2 118.52(19)
C9 C4 N2 119.56(18)
C9 C4 C5 121.90(19)
C4 C5 C13 122.44(19)
C6 C5 C4 118.0(2)
C6 C5 C13 119.6(2)
C7 C6 C5 120.9(2)
C8 C7 C6 120.2(2)
C7 C8 C9 121.2(2)
C4 C9 C10 122.33(19)
C8 C9 C4 117.84(19)
C8 C9 C10 119.83(19)
C9 C10 C11 110.16(19)
C9 C10 C12 110.9(2)
C12 C10 C11 110.5(2)
C5 C13 C14 111.0(2)
C5 C13 C15 110.4(2)
C15 C13 C14 111.1(2)
N1 C16 C17 114.09(18)
C18 C17 C16 127.5(2)
C18 C17 N3 109.28(19)
N3 C17 C16 123.11(19)
C17 C18 C19 107.6(2)
C20 C19 C18 106.71(19)
C24 C19 C18 134.8(2)
C24 C19 C20 118.5(2)
C21 C20 C19 122.5(2)
N3 C20 C19 108.0(2)
N3 C20 C21 129.4(2)
C22 C21 C20 117.6(3)
C21 C22 C23 121.0(3)
C24 C23 C22 121.3(3)
C23 C24 C19 119.1(3)
C17 N3 C25A 122.5(10)
C17 N3 C25B 131.3(10)
C20 N3 C17 108.36(18)
C20 N3 C25A 129.0(11)
C20 N3 C25B 120.3(9)
C26A C25A N3 118.2(10)
C30A C25A N3 121.9(10)
C30A C25A C26A 119.0(9)
C25A C26A C27A 120.6(9)
C28A C27A C26A 119.9(9)
C27A C28A C29A 119.9(9)
C28A C29A C30A 120.4(10)
C25A C30A C29A 119.9(10)
C26B C25B N3 119.4(9)
C30B C25B N3 118.7(9)
C30B C25B C26B 121.6(8)
C25B C26B C27B 117.6(8)
C28B C27B C26B 120.8(7)
C27B C28B C29B 120.9(7)
C28B C29B C30B 118.9(9)
C25B C30B C29B 120.0(9)

loop_
_geom_bond_atom_site_label_1
_geom_bond_atom_site_label_2
_geom_bond_distance
Cu1 Cl1 2.1102(6)
Cu1 C1 1.889(2)
N1 C1 1.334(3)
N1 C2 1.471(3)
N1 C16 1.459(3)
N2 C1 1.340(3)
N2 C3 1.475(3)
N2 C4 1.434(3)
C2 C3 1.533(3)
C4 C5 1.407(3)
C4 C9 1.404(3)
C5 C6 1.399(3)
C5 C13 1.518(3)
C6 C7 1.386(3)
C7 C8 1.384(3)
C8 C9 1.400(3)
C9 C10 1.518(3)
C10 C11 1.533(3)
C10 C12 1.526(4)
C13 C14 1.532(4)
C13 C15 1.531(4)
C16 C17 1.494(3)
C17 C18 1.368(3)
C17 N3 1.391(3)
C18 C19 1.433(3)
C19 C20 1.408(3)
C19 C24 1.407(3)
C20 C21 1.392(4)
C20 N3 1.387(3)
C21 C22 1.382(4)
C22 C23 1.400(5)
C23 C24 1.378(4)
N3 C25A 1.445(9)
N3 C25B 1.434(8)
C25A C26A 1.379(11)
C25A C30A 1.370(11)
C26A C27A 1.400(10)
C27A C28A 1.356(11)
C28A C29A 1.376(12)
C29A C30A 1.399(10)
C25B C26B 1.382(9)
C25B C30B 1.368(10)
C26B C27B 1.398(9)
C27B C28B 1.364(9)
C28B C29B 1.378(10)
C29B C30B 1.384(10)

loop_
_geom_torsion_atom_site_label_1
_geom_torsion_atom_site_label_2
_geom_torsion_atom_site_label_3
_geom_torsion_atom_site_label_4
_geom_torsion
N1 C2 C3 N2 7.0(2)
N1 C16 C17 C18 126.5(2)
N1 C16 C17 N3 -56.9(3)
N2 C4 C5 C6 177.6(2)
N2 C4 C5 C13 -4.3(3)
N2 C4 C9 C8 -178.24(19)
N2 C4 C9 C10 2.0(3)
C1 N1 C2 C3 -6.9(2)
C1 N1 C16 C17 142.8(2)
C1 N2 C3 C2 -5.8(2)
C1 N2 C4 C5 91.9(3)
C1 N2 C4 C9 -89.3(3)
C2 N1 C1 Cu1 179.81(15)
C2 N1 C1 N2 3.6(2)
C2 N1 C16 C17 -54.6(3)
C3 N2 C1 Cu1 -174.73(15)
C3 N2 C1 N1 1.7(2)
C3 N2 C4 C5 -84.9(3)
C3 N2 C4 C9 93.9(3)
C4 N2 C1 Cu1 8.3(3)
C4 N2 C1 N1 -175.32(18)
C4 N2 C3 C2 171.32(19)
C4 C5 C6 C7 1.2(4)
C4 C5 C13 C14 115.5(2)
C4 C5 C13 C15 -120.8(3)
C4 C9 C10 C11 122.7(2)
C4 C9 C10 C12 -114.7(3)
C5 C4 C9 C8 0.5(3)
C5 C4 C9 C10 -179.2(2)
C5 C6 C7 C8 -0.6(4)
C6 C5 C13 C14 -66.5(3)
C6 C5 C13 C15 57.2(3)
C6 C7 C8 C9 -0.1(4)
C7 C8 C9 C4 0.2(3)
C7 C8 C9 C10 179.9(2)
C8 C9 C10 C11 -57.0(3)
C8 C9 C10 C12 65.6(3)
C9 C4 C5 C6 -1.2(3)
C9 C4 C5 C13 176.9(2)
C13 C5 C6 C7 -176.9(2)
C16 N1 C1 Cu1 -16.3(3)
C16 N1 C1 N2 167.48(19)
C16 N1 C2 C3 -171.20(19)
C16 C17 C18 C19 175.4(2)
C16 C17 N3 C20 -176.6(2)
C16 C17 N3 C25A -0.6(10)
C16 C17 N3 C25B 6.4(10)
C17 C18 C19 C20 1.9(3)
C17 C18 C19 C24 -177.0(3)
C17 N3 C25A C26A 120.0(19)
C17 N3 C25A C30A -71(3)
C17 N3 C25B C26B 106.9(17)
C17 N3 C25B C30B -67(2)
C18 C17 N3 C20 0.6(3)
C18 C17 N3 C25A 176.5(10)
C18 C17 N3 C25B -176.5(9)
C18 C19 C20 C21 -178.4(3)
C18 C19 C20 N3 -1.6(3)
C18 C19 C24 C23 177.5(3)
C19 C20 C21 C22 0.7(5)
C19 C20 N3 C17 0.7(3)
C19 C20 N3 C25A -174.9(10)
C19 C20 N3 C25B 178.1(8)
C20 C19 C24 C23 -1.3(4)
C20 C21 C22 C23 -1.7(6)
C20 N3 C25A C26A -65(2)
C20 N3 C25A C30A 104(2)
C20 N3 C25B C26B -70(2)
C20 N3 C25B C30B 116.7(18)
C21 C20 N3 C17 177.1(3)
C21 C20 N3 C25A 1.6(11)
C21 C20 N3 C25B -5.4(9)
C21 C22 C23 C24 1.2(6)
C22 C23 C24 C19 0.3(5)
C24 C19 C20 C21 0.8(4)
C24 C19 C20 N3 177.6(2)
N3 C17 C18 C19 -1.5(3)
N3 C20 C21 C22 -175.3(3)
N3 C25A C26A C27A 175.1(19)
N3 C25A C30A C29A -176.0(19)
N3 C25B C26B C27B -178.7(16)
N3 C25B C30B C29B 178.7(18)
C25A N3 C25B C26B 142(12)
C25A N3 C25B C30B -32(9)
C25A C26A C27A C28A -2(3)
C26A C25A C30A C29A -7(3)
C26A C27A C28A C29A 0(3)
C27A C28A C29A C30A -1(3)
C28A C29A C30A C25A 5(3)
C30A C25A C26A C27A 6(4)
C25B N3 C25A C26A -29(9)
C25B N3 C25A C30A 140(12)
C25B C26B C27B C28B 2(3)
C26B C25B C30B C29B 5(3)
C26B C27B C28B C29B 1(2)
C27B C28B C29B C30B -1(2)
C28B C29B C30B C25B -2(3)
C30B C25B C26B C27B -5(3)

loop_
_exptl_oxdiff_crystal_face_indexfrac_h
_exptl_oxdiff_crystal_face_indexfrac_k
_exptl_oxdiff_crystal_face_indexfrac_l
_exptl_oxdiff_crystal_face_x
_exptl_oxdiff_crystal_face_y
_exptl_oxdiff_crystal_face_z
0.0013 -33.0012 2.9999 -0.2764 0.0174 0.9660
13.0049 -1.9947 -6.9968 0.9886 -0.0356 0.2857
-2.0020 33.0004 -2.0004 0.1237 -0.0175 -1.0013
1.9995 32.0020 -3.9994 0.4224 -0.0218 -0.9017
-12.0038 -12.0052 6.9969 -1.0151 0.0008 0.1387
3.0031 -32.9990 -1.9998 0.0180 -0.1737 1.0046
-3.9970 -4.9963 -16.0031 -0.0029 -1.0062 -0.0003
-4.9982 8.0033 -15.0031 -0.0018 -0.9212 -0.3916
-4.0024 31.9999 -2.0010 -0.0170 -0.0767 -1.0119
-2.0031 31.9989 3.0002 0.0237 0.2513 -0.9519
4.9983 -9.0033 15.0031 -0.0049 0.9167 0.4205
-0.9983 -33.0006 -0.0008 -0.2875 -0.1739 0.9339
-13.0025 -3.0027 -2.0043 -0.8541 -0.4785 -0.1782
0.9983 33.0006 0.0008 0.2875 0.1739 -0.9339
10.0010 20.0024 1.0035 0.7852 0.4172 -0.3764
-10.0046 -10.0061 11.9981 -0.9610 0.3377 0.1409
-11.0055 8.9944 9.9979 -0.8638 0.2854 -0.4361
-11.0011 4.9997 -8.0042 -0.5546 -0.7161 -0.3946
-9.9998 -14.0003 -8.0042 -0.6145 -0.7731 0.1742
6.9986 21.9996 8.0034 0.4669 0.7265 -0.4646
